data_4067609
loop_
_publ_author_name
'Hogan, Megan'
'Gleeson, Brendan'
'Tacke, Matthias'

_publ_section_title
;
 Synthesis and Preliminary Cytotoxicity Studies of Achiral
 Indolyl-Substituted Titanocenes
;
_journal_issue 4
_journal_name_full Organometallics
_journal_page_first 1032
_journal_paper_doi 10.1021/om901031m
_journal_volume 29
_journal_year 2010
_chemical_formula_moiety 'C32 H32 N2 O2 Cl2 Ti'
_chemical_formula_sum 'C32 H32 Cl2 N2 O2 Ti'
_chemical_formula_weight 595.40
_chemical_name_systematic
; 
 ? 
;
_space_group_IT_number 14
_symmetry_cell_setting monoclinic
_symmetry_space_group_name_Hall '-P 2ybc'
_symmetry_space_group_name_H-M 'P 1 21/c 1'
_atom_sites_solution_hydrogens geom
_atom_sites_solution_primary direct
_atom_sites_solution_secondary difmap
_audit_creation_method SHELXL-97
_cell_angle_alpha 90.00
_cell_angle_beta 91.509(2)
_cell_angle_gamma 90.00
_cell_formula_units_Z 4
_cell_length_a 18.193(2)
_cell_length_b 22.650(3)
_cell_length_c 6.7549(7)
_cell_measurement_reflns_used 5473
_cell_measurement_temperature 100(2)
_cell_measurement_theta_max 30.53
_cell_measurement_theta_min 2.24
_cell_volume 2782.5(6)
_computing_cell_refinement 'Bruker SAINT'
_computing_data_collection 'Bruker SMART'
_computing_data_reduction 'Bruker SAINT'
_computing_molecular_graphics 'Bruker SHELXTL'
_computing_publication_material 'Bruker SHELXTL'
_computing_structure_refinement 'SHELXL-97 (Sheldrick, 1997)'
_computing_structure_solution 'SHELXS-97 (Sheldrick, 1990)'
_diffrn_ambient_temperature 100(2)
_diffrn_detector_area_resol_mean 8.366
_diffrn_measured_fraction_theta_full 0.991
_diffrn_measured_fraction_theta_max 0.991
_diffrn_measurement_device_type 'CCD area detector'
_diffrn_measurement_method '\f and \w scans'
_diffrn_radiation_monochromator graphite
_diffrn_radiation_source 'sealed tube'
_diffrn_radiation_type MoK\a
_diffrn_radiation_wavelength 0.71073
_diffrn_reflns_av_R_equivalents 0.0292
_diffrn_reflns_av_sigmaI/netI 0.0287
_diffrn_reflns_limit_h_max 25
_diffrn_reflns_limit_h_min -25
_diffrn_reflns_limit_k_max 32
_diffrn_reflns_limit_k_min -32
_diffrn_reflns_limit_l_max 9
_diffrn_reflns_limit_l_min -9
_diffrn_reflns_number 32410
_diffrn_reflns_theta_full 30.56
_diffrn_reflns_theta_max 30.56
_diffrn_reflns_theta_min 1.80
_exptl_absorpt_coefficient_mu 0.533
_exptl_absorpt_correction_T_max 0.9738
_exptl_absorpt_correction_T_min 0.7425
_exptl_absorpt_correction_type multi-scan
_exptl_absorpt_process_details
; 
 SADABS v.2.10 (Bruker,2003) was used for absorption correction. 
 R(int) for selected reflections was 0.053 before and 0.020 after 
 correction. The Ratio of minimum to maximum transmission is 0.762501. 
 The \l/2 correction factor is 0.0015 
;
_exptl_crystal_colour red
_exptl_crystal_density_diffrn 1.421
_exptl_crystal_density_method 'not measured'
_exptl_crystal_description lath
_exptl_crystal_F_000 1240
_exptl_crystal_size_max 0.40
_exptl_crystal_size_mid 0.10
_exptl_crystal_size_min 0.05
_refine_diff_density_max 1.262
_refine_diff_density_min -0.340
_refine_diff_density_rms 0.094
_refine_ls_extinction_method none
_refine_ls_goodness_of_fit_ref 1.046
_refine_ls_hydrogen_treatment constr
_refine_ls_matrix_type full
_refine_ls_number_parameters 356
_refine_ls_number_reflns 8462
_refine_ls_number_restraints 0
_refine_ls_restrained_S_all 1.046
_refine_ls_R_factor_all 0.0571
_refine_ls_R_factor_gt 0.0471
_refine_ls_shift/su_max 0.001
_refine_ls_shift/su_mean 0.000
_refine_ls_structure_factor_coef Fsqd
_refine_ls_weighting_details 'calc w=1/[\s^2^(Fo^2^)+(0.0678P)^2^+1.6463P] where P=(Fo^2^+2Fc^2^)/3'
_refine_ls_weighting_scheme calc
_refine_ls_wR_factor_gt 0.1161
_refine_ls_wR_factor_ref 0.1223
_reflns_number_gt 7129
_reflns_number_total 8462
_reflns_threshold_expression I>2\s(I)
_cod_data_source_file om901031m_si_001.cif
_cod_data_source_block tac78
_cod_original_cell_volume 2782.5(5)
_cod_original_sg_symbol_H-M 'P 21/c'
_cod_original_formula_sum 'C32 H32 N2 O2 Cl2 Ti'
_cod_database_code 4067609

loop_
_symmetry_equiv_pos_as_xyz
'x, y, z'
'-x, y+1/2, -z+1/2'
'-x, -y, -z'
'x, -y-1/2, z-1/2'

loop_
_atom_site_label
_atom_site_type_symbol
_atom_site_fract_x
_atom_site_fract_y
_atom_site_fract_z
_atom_site_U_iso_or_equiv
_atom_site_adp_type
_atom_site_occupancy
_atom_site_symmetry_multiplicity
_atom_site_calc_flag
_atom_site_refinement_flags
Ti Ti 0.088653(15) 0.612672(12) 0.48398(4) 0.01406(7) Uani 1 1 d .
Cl1 Cl 0.05130(2) 0.544991(17) 0.23191(6) 0.02212(9) Uani 1 1 d .
Cl2 Cl 0.12542(2) 0.683990(18) 0.24935(6) 0.02127(9) Uani 1 1 d .
C1 C -0.03561(8) 0.65277(7) 0.4417(2) 0.0172(3) Uani 1 1 d .
C2 C -0.03873(9) 0.60033(7) 0.5557(2) 0.0183(3) Uani 1 1 d .
H2 H -0.0642 0.5653 0.5183 0.022 Uiso 1 1 calc R
C3 C 0.00212(9) 0.60869(8) 0.7332(2) 0.0199(3) Uani 1 1 d .
H3 H 0.0091 0.5805 0.8362 0.024 Uiso 1 1 calc R
C4 C 0.03117(9) 0.66710(8) 0.7303(2) 0.0216(3) Uani 1 1 d .
H4 H 0.0613 0.6849 0.8305 0.026 Uiso 1 1 calc R
C5 C 0.00707(9) 0.69361(7) 0.5522(3) 0.0201(3) Uani 1 1 d .
H5 H 0.0178 0.7328 0.5125 0.024 Uiso 1 1 calc R
C6 C -0.07248(9) 0.66377(8) 0.2429(2) 0.0214(3) Uani 1 1 d .
H6A H -0.0863 0.7060 0.2334 0.026 Uiso 1 1 calc R
H6B H -0.0369 0.6556 0.1379 0.026 Uiso 1 1 calc R
C7 C -0.13987(9) 0.62680(7) 0.2058(2) 0.0194(3) Uani 1 1 d .
C8 C -0.15255(10) 0.58906(9) 0.0506(3) 0.0252(3) Uani 1 1 d .
H8 H -0.1188 0.5817 -0.0516 0.030 Uiso 1 1 calc R
N1 N -0.22051(8) 0.56333(7) 0.0622(2) 0.0238(3) Uani 1 1 d .
C9 C -0.25161(12) 0.51904(10) -0.0711(3) 0.0345(4) Uani 1 1 d .
H9A H -0.2122 0.4939 -0.1200 0.052 Uiso 1 1 calc R
H9B H -0.2768 0.5386 -0.1832 0.052 Uiso 1 1 calc R
H9C H -0.2869 0.4947 0.0000 0.052 Uiso 1 1 calc R
C10 C -0.25270(9) 0.58393(7) 0.2294(2) 0.0192(3) Uani 1 1 d .
C11 C -0.20394(9) 0.62417(7) 0.3239(2) 0.0175(3) Uani 1 1 d .
C12 C -0.22403(9) 0.65132(7) 0.5020(3) 0.0207(3) Uani 1 1 d .
H12 H -0.1920 0.6784 0.5683 0.025 Uiso 1 1 calc R
C13 C -0.29159(10) 0.63744(9) 0.5772(3) 0.0253(3) Uani 1 1 d .
O1 O -0.31969(8) 0.66042(8) 0.7485(2) 0.0387(4) Uani 1 1 d .
C16 C -0.27672(12) 0.70254(10) 0.8541(3) 0.0348(4) Uani 1 1 d .
H16A H -0.2302 0.6845 0.8983 0.052 Uiso 1 1 calc R
H16B H -0.3035 0.7162 0.9694 0.052 Uiso 1 1 calc R
H16C H -0.2667 0.7362 0.7676 0.052 Uiso 1 1 calc R
C14 C -0.33924(10) 0.59661(9) 0.4814(3) 0.0284(4) Uani 1 1 d .
H14 H -0.3851 0.5877 0.5383 0.034 Uiso 1 1 calc R
C15 C -0.32064(9) 0.56956(8) 0.3079(3) 0.0244(3) Uani 1 1 d .
H15 H -0.3528 0.5421 0.2437 0.029 Uiso 1 1 calc R
C17 C 0.20960(10) 0.62852(8) 0.6267(3) 0.0259(4) Uani 1 1 d .
C18 C 0.21688(9) 0.58652(7) 0.4726(3) 0.0204(3) Uani 1 1 d .
H18 H 0.2437 0.5921 0.3553 0.024 Uiso 1 1 calc R
C19 C 0.17787(9) 0.53531(8) 0.5223(3) 0.0239(3) Uani 1 1 d .
H19 H 0.1752 0.5001 0.4462 0.029 Uiso 1 1 calc R
C20 C 0.14355(10) 0.54483(9) 0.7027(3) 0.0286(4) Uani 1 1 d .
H20 H 0.1117 0.5182 0.7671 0.034 Uiso 1 1 calc R
C21 C 0.16504(10) 0.60112(10) 0.7708(3) 0.0306(4) Uani 1 1 d .
H21 H 0.1519 0.6182 0.8934 0.037 Uiso 1 1 calc R
C22 C 0.24601(11) 0.68775(9) 0.6413(4) 0.0362(5) Uani 1 1 d .
H22A H 0.2293 0.7084 0.7613 0.043 Uiso 1 1 calc R
H22B H 0.2313 0.7119 0.5246 0.043 Uiso 1 1 calc R
C23 C 0.32851(11) 0.68192(8) 0.6510(3) 0.0298(4) Uani 1 1 d .
C24 C 0.37776(13) 0.70378(9) 0.5218(3) 0.0347(5) Uani 1 1 d .
H24 H 0.3649 0.7260 0.4068 0.042 Uiso 1 1 calc R
N2 N 0.44877(10) 0.68942(7) 0.5796(3) 0.0317(4) Uani 1 1 d .
C25 C 0.51519(14) 0.70649(10) 0.4790(3) 0.0403(5) Uani 1 1 d .
H25A H 0.5266 0.6768 0.3788 0.060 Uiso 1 1 calc R
H25B H 0.5562 0.7093 0.5756 0.060 Uiso 1 1 calc R
H25C H 0.5076 0.7449 0.4148 0.060 Uiso 1 1 calc R
C26 C 0.44576(10) 0.65656(8) 0.7503(3) 0.0245(3) Uani 1 1 d .
C27 C 0.37091(10) 0.65133(8) 0.8005(3) 0.0251(3) Uani 1 1 d .
C28 C 0.35165(10) 0.62120(9) 0.9708(3) 0.0288(4) Uani 1 1 d .
H28 H 0.3016 0.6180 1.0063 0.035 Uiso 1 1 calc R
C29 C 0.40640(11) 0.59618(9) 1.0864(3) 0.0293(4) Uani 1 1 d .
O2 O 0.38263(8) 0.56677(8) 1.2522(2) 0.0397(4) Uani 1 1 d .
C32 C 0.43602(13) 0.54281(11) 1.3820(3) 0.0398(5) Uani 1 1 d .
H32A H 0.4621 0.5109 1.3152 0.060 Uiso 1 1 calc R
H32B H 0.4122 0.5271 1.4993 0.060 Uiso 1 1 calc R
H32C H 0.4711 0.5737 1.4222 0.060 Uiso 1 1 calc R
C30 C 0.48097(10) 0.60045(9) 1.0358(3) 0.0286(4) Uani 1 1 d .
H30 H 0.5176 0.5821 1.1175 0.034 Uiso 1 1 calc R
C31 C 0.50140(10) 0.63114(9) 0.8681(3) 0.0273(4) Uani 1 1 d .
H31 H 0.5516 0.6347 0.8346 0.033 Uiso 1 1 calc R

loop_
_atom_site_aniso_label
_atom_site_aniso_U_11
_atom_site_aniso_U_22
_atom_site_aniso_U_33
_atom_site_aniso_U_23
_atom_site_aniso_U_13
_atom_site_aniso_U_12
Ti 0.01425(13) 0.01524(13) 0.01273(12) -0.00054(9) 0.00100(9) 0.00026(9)
Cl1 0.0322(2) 0.01780(18) 0.01624(17) -0.00305(13) -0.00122(14) -0.00032(14)
Cl2 0.02163(18) 0.02287(19) 0.01936(18) 0.00364(14) 0.00180(14) -0.00586(14)
C1 0.0136(6) 0.0189(7) 0.0190(7) 0.0028(6) 0.0026(5) 0.0000(5)
C2 0.0149(7) 0.0214(7) 0.0188(7) 0.0031(6) 0.0019(5) -0.0024(5)
C3 0.0167(7) 0.0273(8) 0.0158(7) 0.0024(6) 0.0036(5) 0.0019(6)
C4 0.0201(7) 0.0251(8) 0.0197(7) -0.0078(6) 0.0009(6) 0.0034(6)
C5 0.0188(7) 0.0162(7) 0.0254(8) -0.0028(6) 0.0028(6) 0.0024(5)
C6 0.0179(7) 0.0260(8) 0.0204(7) 0.0086(6) -0.0003(6) -0.0014(6)
C7 0.0164(7) 0.0232(8) 0.0186(7) 0.0044(6) -0.0013(6) 0.0016(6)
C8 0.0208(8) 0.0340(9) 0.0209(8) 0.0001(7) 0.0010(6) 0.0026(7)
N1 0.0221(7) 0.0278(7) 0.0213(7) -0.0052(6) -0.0017(5) 0.0006(6)
C9 0.0345(10) 0.0387(11) 0.0300(10) -0.0134(8) -0.0039(8) -0.0017(8)
C10 0.0173(7) 0.0202(7) 0.0198(7) 0.0002(6) -0.0029(6) 0.0015(6)
C11 0.0161(7) 0.0179(7) 0.0184(7) 0.0024(5) -0.0029(5) 0.0011(5)
C12 0.0186(7) 0.0220(8) 0.0214(7) -0.0007(6) -0.0027(6) -0.0012(6)
C13 0.0215(8) 0.0330(9) 0.0214(8) -0.0054(7) 0.0020(6) -0.0003(7)
O1 0.0275(7) 0.0577(10) 0.0314(7) -0.0190(7) 0.0089(6) -0.0062(7)
C16 0.0363(11) 0.0424(11) 0.0255(9) -0.0114(8) -0.0004(8) 0.0039(9)
C14 0.0175(8) 0.0367(10) 0.0311(9) -0.0031(8) 0.0031(7) -0.0052(7)
C15 0.0183(8) 0.0256(8) 0.0289(9) -0.0031(7) -0.0040(6) -0.0029(6)
C17 0.0186(8) 0.0270(9) 0.0316(9) -0.0100(7) -0.0099(7) 0.0070(6)
C18 0.0161(7) 0.0203(7) 0.0249(8) -0.0031(6) 0.0008(6) 0.0026(6)
C19 0.0210(8) 0.0203(8) 0.0304(9) 0.0008(6) -0.0009(6) 0.0043(6)
C20 0.0246(8) 0.0342(10) 0.0268(9) 0.0102(7) -0.0004(7) 0.0079(7)
C21 0.0245(9) 0.0494(12) 0.0174(8) -0.0064(7) -0.0080(6) 0.0146(8)
C22 0.0290(10) 0.0225(9) 0.0562(13) -0.0117(9) -0.0187(9) 0.0050(7)
C23 0.0294(9) 0.0185(8) 0.0405(11) -0.0057(7) -0.0154(8) 0.0010(7)
C24 0.0468(12) 0.0206(8) 0.0359(10) 0.0032(8) -0.0175(9) 0.0000(8)
N2 0.0349(9) 0.0262(8) 0.0335(9) 0.0062(6) -0.0043(7) -0.0025(6)
C25 0.0472(13) 0.0379(11) 0.0360(11) 0.0085(9) 0.0048(9) -0.0046(10)
C26 0.0240(8) 0.0217(8) 0.0277(8) -0.0005(6) -0.0036(7) -0.0012(6)
C27 0.0221(8) 0.0207(8) 0.0320(9) -0.0050(7) -0.0069(7) -0.0003(6)
C28 0.0215(8) 0.0315(10) 0.0334(10) -0.0044(7) -0.0005(7) -0.0021(7)
C29 0.0270(9) 0.0333(10) 0.0274(9) -0.0010(7) -0.0006(7) -0.0048(7)
O2 0.0307(8) 0.0563(10) 0.0322(8) 0.0081(7) 0.0009(6) -0.0077(7)
C32 0.0452(12) 0.0431(12) 0.0307(10) 0.0064(9) -0.0060(9) -0.0128(10)
C30 0.0237(8) 0.0327(10) 0.0290(9) 0.0024(7) -0.0057(7) 0.0024(7)
C31 0.0194(8) 0.0304(9) 0.0322(9) 0.0001(7) 0.0004(7) 0.0012(7)

loop_
_atom_type_symbol
_atom_type_description
_atom_type_scat_dispersion_real
_atom_type_scat_dispersion_imag
_atom_type_scat_source
C C 0.0033 0.0016 'International Tables Vol C Tables 4.2.6.8 and 6.1.1.4'
H H 0.0000 0.0000 'International Tables Vol C Tables 4.2.6.8 and 6.1.1.4'
N N 0.0061 0.0033 'International Tables Vol C Tables 4.2.6.8 and 6.1.1.4'
O O 0.0106 0.0060 'International Tables Vol C Tables 4.2.6.8 and 6.1.1.4'
Cl Cl 0.1484 0.1585 'International Tables Vol C Tables 4.2.6.8 and 6.1.1.4'
Ti Ti 0.2776 0.4457 'International Tables Vol C Tables 4.2.6.8 and 6.1.1.4'

loop_
_geom_angle_atom_site_label_1
_geom_angle_atom_site_label_2
_geom_angle_atom_site_label_3
_geom_angle
C3 Ti C20 78.70(6)
C3 Ti C4 35.49(6)
C20 Ti C4 95.08(7)
C3 Ti C21 78.37(6)
C20 Ti C21 34.79(7)
C4 Ti C21 74.94(6)
C3 Ti Cl2 135.64(5)
C20 Ti Cl2 138.31(5)
C4 Ti Cl2 104.80(5)
C21 Ti Cl2 116.88(6)
C3 Ti Cl1 107.81(5)
C20 Ti Cl1 97.94(5)
C4 Ti Cl1 136.43(5)
C21 Ti Cl1 131.69(5)
Cl2 Ti Cl1 92.343(18)
C3 Ti C2 34.55(6)
C20 Ti C2 101.24(6)
C4 Ti C2 57.65(6)
C21 Ti C2 111.80(6)
Cl2 Ti C2 120.39(4)
Cl1 Ti C2 79.04(4)
C3 Ti C19 111.16(6)
C20 Ti C19 34.37(6)
C4 Ti C19 128.49(6)
C21 Ti C19 56.64(7)
Cl2 Ti C19 111.58(5)
Cl1 Ti C19 77.64(5)
C2 Ti C19 123.25(6)
C3 Ti C17 110.09(6)
C20 Ti C17 58.24(7)
C4 Ti C17 93.30(6)
C21 Ti C17 34.72(7)
Cl2 Ti C17 83.98(5)
Cl1 Ti C17 128.65(5)
C2 Ti C17 144.63(6)
C19 Ti C17 57.08(6)
C3 Ti C18 133.20(6)
C20 Ti C18 57.36(6)
C4 Ti C18 127.11(6)
C21 Ti C18 56.73(6)
Cl2 Ti C18 81.71(4)
Cl1 Ti C18 94.44(4)
C2 Ti C18 156.90(6)
C19 Ti C18 33.99(6)
C17 Ti C18 34.28(6)
C3 Ti C5 57.44(6)
C20 Ti C5 129.36(6)
C4 Ti C5 34.35(6)
C21 Ti C5 106.18(6)
Cl2 Ti C5 78.21(4)
Cl1 Ti C5 117.48(4)
C2 Ti C5 56.40(6)
C19 Ti C5 162.45(6)
C17 Ti C5 111.78(6)
C18 Ti C5 142.59(6)
C3 Ti C1 57.33(6)
C20 Ti C1 134.12(6)
C4 Ti C1 57.19(6)
C21 Ti C1 131.07(6)
Cl2 Ti C1 86.86(4)
Cl1 Ti C1 84.84(4)
C2 Ti C1 34.02(5)
C19 Ti C1 154.80(6)
C17 Ti C1 145.49(6)
C18 Ti C1 168.51(6)
C5 Ti C1 33.71(5)
C5 C1 C2 106.98(14)
C5 C1 C6 126.16(14)
C2 C1 C6 126.85(15)
C5 C1 Ti 71.77(9)
C2 C1 Ti 71.07(9)
C6 C1 Ti 123.64(11)
C3 C2 C1 108.80(15)
C3 C2 Ti 70.40(9)
C1 C2 Ti 74.91(9)
C3 C2 H2 125.6
C1 C2 H2 125.6
Ti C2 H2 120.8
C2 C3 C4 107.52(15)
C2 C3 Ti 75.05(9)
C4 C3 Ti 72.36(9)
C2 C3 H3 126.2
C4 C3 H3 126.2
Ti C3 H3 118.3
C5 C4 C3 107.53(15)
C5 C4 Ti 75.61(9)
C3 C4 Ti 72.15(9)
C5 C4 H4 126.2
C3 C4 H4 126.2
Ti C4 H4 118.0
C4 C5 C1 109.16(15)
C4 C5 Ti 70.04(9)
C1 C5 Ti 74.52(9)
C4 C5 H5 125.4
C1 C5 H5 125.4
Ti C5 H5 121.7
C7 C6 C1 113.54(13)
C7 C6 H6A 108.9
C1 C6 H6A 108.9
C7 C6 H6B 108.9
C1 C6 H6B 108.9
H6A C6 H6B 107.7
C8 C7 C11 106.14(15)
C8 C7 C6 126.69(16)
C11 C7 C6 127.17(15)
C7 C8 N1 110.85(15)
C7 C8 H8 124.6
N1 C8 H8 124.6
C10 N1 C8 107.98(14)
C10 N1 C9 125.39(16)
C8 N1 C9 126.51(16)
N1 C9 H9A 109.5
N1 C9 H9B 109.5
H9A C9 H9B 109.5
N1 C9 H9C 109.5
H9A C9 H9C 109.5
H9B C9 H9C 109.5
N1 C10 C15 129.53(16)
N1 C10 C11 108.42(14)
C15 C10 C11 122.04(15)
C12 C11 C10 119.61(15)
C12 C11 C7 133.78(15)
C10 C11 C7 106.60(14)
C13 C12 C11 117.99(15)
C13 C12 H12 121.0
C11 C12 H12 121.0
C12 C13 O1 125.23(16)
C12 C13 C14 121.52(16)
O1 C13 C14 113.25(16)
C13 O1 C16 117.73(15)
O1 C16 H16A 109.5
O1 C16 H16B 109.5
H16A C16 H16B 109.5
O1 C16 H16C 109.5
H16A C16 H16C 109.5
H16B C16 H16C 109.5
C15 C14 C13 121.41(17)
C15 C14 H14 119.3
C13 C14 H14 119.3
C14 C15 C10 117.43(16)
C14 C15 H15 121.3
C10 C15 H15 121.3
C18 C17 C21 105.95(16)
C18 C17 C22 126.77(19)
C21 C17 C22 127.14(18)
C18 C17 Ti 73.02(10)
C21 C17 Ti 71.21(10)
C22 C17 Ti 123.92(12)
C19 C18 C17 108.70(16)
C19 C18 Ti 72.53(10)
C17 C18 Ti 72.70(9)
C19 C18 H18 125.7
C17 C18 H18 125.7
Ti C18 H18 120.8
C20 C19 C18 108.68(16)
C20 C19 Ti 70.44(10)
C18 C19 Ti 73.48(10)
C20 C19 H19 125.7
C18 C19 H19 125.7
Ti C19 H19 122.1
C19 C20 C21 107.32(17)
C19 C20 Ti 75.19(10)
C21 C20 Ti 73.83(10)
C19 C20 H20 126.3
C21 C20 H20 126.3
Ti C20 H20 116.8
C20 C21 C17 109.23(16)
C20 C21 Ti 71.38(10)
C17 C21 Ti 74.07(10)
C20 C21 H21 125.4
C17 C21 H21 125.4
Ti C21 H21 120.8
C17 C22 C23 111.27(15)
C17 C22 H22A 109.4
C23 C22 H22A 109.4
C17 C22 H22B 109.4
C23 C22 H22B 109.4
H22A C22 H22B 108.0
C24 C23 C27 106.05(17)
C24 C23 C22 127.76(19)
C27 C23 C22 126.2(2)
C23 C24 N2 111.13(17)
C23 C24 H24 124.4
N2 C24 H24 124.4
C26 N2 C24 107.91(18)
C26 N2 C25 126.01(18)
C24 N2 C25 126.07(18)
N2 C25 H25A 109.5
N2 C25 H25B 109.5
H25A C25 H25B 109.5
N2 C25 H25C 109.5
H25A C25 H25C 109.5
H25B C25 H25C 109.5
N2 C26 C31 131.09(18)
N2 C26 C27 107.80(16)
C31 C26 C27 121.10(17)
C28 C27 C26 120.25(17)
C28 C27 C23 132.65(18)
C26 C27 C23 107.09(18)
C29 C28 C27 118.61(18)
C29 C28 H28 120.7
C27 C28 H28 120.7
C28 C29 O2 115.00(17)
C28 C29 C30 121.46(19)
O2 C29 C30 123.55(18)
C29 O2 C32 117.86(17)
O2 C32 H32A 109.5
O2 C32 H32B 109.5
H32A C32 H32B 109.5
O2 C32 H32C 109.5
H32A C32 H32C 109.5
H32B C32 H32C 109.5
C31 C30 C29 120.78(17)
C31 C30 H30 119.6
C29 C30 H30 119.6
C30 C31 C26 117.78(17)
C30 C31 H31 121.1
C26 C31 H31 121.1

loop_
_geom_bond_atom_site_label_1
_geom_bond_atom_site_label_2
_geom_bond_distance
Ti C3 2.3365(16)
Ti C20 2.3372(18)
Ti C4 2.3393(16)
Ti C21 2.3687(17)
Ti Cl2 2.3716(5)
Ti Cl1 2.3770(5)
Ti C2 2.3963(16)
Ti C19 2.3979(17)
Ti C17 2.4059(17)
Ti C18 2.4100(16)
Ti C5 2.4107(16)
Ti C1 2.4460(16)
C1 C5 1.409(2)
C1 C2 1.417(2)
C1 C6 1.506(2)
C2 C3 1.407(2)
C2 H2 0.9500
C3 C4 1.425(2)
C3 H3 0.9500
C4 C5 1.404(2)
C4 H4 0.9500
C5 H5 0.9500
C6 C7 1.500(2)
C6 H6A 0.9900
C6 H6B 0.9900
C7 C8 1.368(2)
C7 C11 1.431(2)
C8 N1 1.371(2)
C8 H8 0.9500
N1 C10 1.368(2)
N1 C9 1.453(2)
C9 H9A 0.9800
C9 H9B 0.9800
C9 H9C 0.9800
C10 C15 1.396(2)
C10 C11 1.413(2)
C11 C12 1.408(2)
C12 C13 1.379(2)
C12 H12 0.9500
C13 O1 1.379(2)
C13 C14 1.413(3)
O1 C16 1.414(3)
C16 H16A 0.9800
C16 H16B 0.9800
C16 H16C 0.9800
C14 C15 1.373(3)
C14 H14 0.9500
C15 H15 0.9500
C17 C18 1.419(2)
C17 C21 1.425(3)
C17 C22 1.498(3)
C18 C19 1.405(2)
C18 H18 0.9500
C19 C20 1.400(3)
C19 H19 0.9500
C20 C21 1.407(3)
C20 H20 0.9500
C21 H21 0.9500
C22 C23 1.506(3)
C22 H22A 0.9900
C22 H22B 0.9900
C23 C24 1.360(3)
C23 C27 1.433(3)
C24 N2 1.379(3)
C24 H24 0.9500
N2 C26 1.375(2)
N2 C25 1.454(3)
C25 H25A 0.9800
C25 H25B 0.9800
C25 H25C 0.9800
C26 C31 1.395(3)
C26 C27 1.417(3)
C27 C28 1.390(3)
C28 C29 1.372(3)
C28 H28 0.9500
C29 O2 1.382(2)
C29 C30 1.411(3)
O2 C32 1.401(3)
C32 H32A 0.9800
C32 H32B 0.9800
C32 H32C 0.9800
C30 C31 1.388(3)
C30 H30 0.9500
C31 H31 0.9500

loop_
_geom_torsion_atom_site_label_1
_geom_torsion_atom_site_label_2
_geom_torsion_atom_site_label_3
_geom_torsion_atom_site_label_4
_geom_torsion
C3 Ti C1 C5 79.00(11)
C20 Ti C1 C5 97.95(12)
C4 Ti C1 C5 36.51(10)
C21 Ti C1 C5 50.20(13)
Cl2 Ti C1 C5 -73.35(9)
Cl1 Ti C1 C5 -165.99(9)
C2 Ti C1 C5 115.98(14)
C19 Ti C1 C5 148.18(14)
C17 Ti C1 C5 1.27(16)
C18 Ti C1 C5 -79.1(3)
C3 Ti C1 C2 -36.98(10)
C20 Ti C1 C2 -18.03(14)
C4 Ti C1 C2 -79.46(11)
C21 Ti C1 C2 -65.78(13)
Cl2 Ti C1 C2 170.67(9)
Cl1 Ti C1 C2 78.03(9)
C19 Ti C1 C2 32.20(18)
C17 Ti C1 C2 -114.71(13)
C18 Ti C1 C2 164.9(3)
C5 Ti C1 C2 -115.98(14)
C3 Ti C1 C6 -159.20(15)
C20 Ti C1 C6 -140.25(13)
C4 Ti C1 C6 158.31(15)
C21 Ti C1 C6 172.00(13)
Cl2 Ti C1 C6 48.45(12)
Cl1 Ti C1 C6 -44.19(12)
C2 Ti C1 C6 -122.22(17)
C19 Ti C1 C6 -90.02(18)
C17 Ti C1 C6 123.07(15)
C18 Ti C1 C6 42.7(3)
C5 Ti C1 C6 121.80(17)
C5 C1 C2 C3 -0.53(18)
C6 C1 C2 C3 -178.97(15)
Ti C1 C2 C3 62.69(11)
C5 C1 C2 Ti -63.22(11)
C6 C1 C2 Ti 118.34(16)
C20 Ti C2 C3 50.14(11)
C4 Ti C2 C3 -38.77(10)
C21 Ti C2 C3 15.46(12)
Cl2 Ti C2 C3 -127.58(9)
Cl1 Ti C2 C3 146.16(10)
C19 Ti C2 C3 78.98(12)
C17 Ti C2 C3 0.46(16)
C18 Ti C2 C3 70.84(18)
C5 Ti C2 C3 -79.96(11)
C1 Ti C2 C3 -116.76(14)
C3 Ti C2 C1 116.76(14)
C20 Ti C2 C1 166.91(10)
C4 Ti C2 C1 77.99(10)
C21 Ti C2 C1 132.22(10)
Cl2 Ti C2 C1 -10.82(11)
Cl1 Ti C2 C1 -97.07(9)
C19 Ti C2 C1 -164.26(9)
C17 Ti C2 C1 117.23(12)
C18 Ti C2 C1 -172.39(13)
C5 Ti C2 C1 36.80(9)
C1 C2 C3 C4 0.00(18)
Ti C2 C3 C4 65.60(11)
C1 C2 C3 Ti -65.60(11)
C20 Ti C3 C2 -129.84(11)
C4 Ti C3 C2 114.32(14)
C21 Ti C3 C2 -165.37(11)
Cl2 Ti C3 C2 77.91(11)
Cl1 Ti C3 C2 -35.04(10)
C19 Ti C3 C2 -118.34(10)
C17 Ti C3 C2 -179.72(10)
C18 Ti C3 C2 -149.44(10)
C5 Ti C3 C2 76.67(10)
C1 Ti C3 C2 36.40(9)
C20 Ti C3 C4 115.84(11)
C21 Ti C3 C4 80.31(11)
Cl2 Ti C3 C4 -36.41(12)
Cl1 Ti C3 C4 -149.36(9)
C2 Ti C3 C4 -114.32(14)
C19 Ti C3 C4 127.34(10)
C17 Ti C3 C4 65.96(11)
C18 Ti C3 C4 96.24(11)
C5 Ti C3 C4 -37.65(10)
C1 Ti C3 C4 -77.92(10)
C2 C3 C4 C5 0.54(18)
Ti C3 C4 C5 67.94(11)
C2 C3 C4 Ti -67.40(11)
C3 Ti C4 C5 -114.16(14)
C20 Ti C4 C5 -176.55(11)
C21 Ti C4 C5 154.82(12)
Cl2 Ti C4 C5 40.42(10)
Cl1 Ti C4 C5 -69.41(12)
C2 Ti C4 C5 -76.45(10)
C19 Ti C4 C5 174.54(9)
C17 Ti C4 C5 125.06(11)
C18 Ti C4 C5 131.16(10)
C1 Ti C4 C5 -35.82(9)
C20 Ti C4 C3 -62.39(11)
C21 Ti C4 C3 -91.02(11)
Cl2 Ti C4 C3 154.58(9)
Cl1 Ti C4 C3 44.75(12)
C2 Ti C4 C3 37.71(9)
C19 Ti C4 C3 -71.29(12)
C17 Ti C4 C3 -120.78(10)
C18 Ti C4 C3 -114.68(10)
C5 Ti C4 C3 114.16(14)
C1 Ti C4 C3 78.34(10)
C3 C4 C5 C1 -0.88(18)
Ti C4 C5 C1 64.73(12)
C3 C4 C5 Ti -65.61(11)
C2 C1 C5 C4 0.87(18)
C6 C1 C5 C4 179.32(15)
Ti C1 C5 C4 -61.89(11)
C2 C1 C5 Ti 62.76(11)
C6 C1 C5 Ti -118.79(16)
C3 Ti C5 C4 38.94(10)
C20 Ti C5 C4 4.45(14)
C21 Ti C5 C4 -25.33(12)
Cl2 Ti C5 C4 -140.18(10)
Cl1 Ti C5 C4 133.35(9)
C2 Ti C5 C4 80.43(11)
C19 Ti C5 C4 -14.3(2)
C17 Ti C5 C4 -61.64(12)
C18 Ti C5 C4 -81.21(13)
C1 Ti C5 C4 117.58(14)
C3 Ti C5 C1 -78.64(10)
C20 Ti C5 C1 -113.13(11)
C4 Ti C5 C1 -117.58(14)
C21 Ti C5 C1 -142.91(10)
Cl2 Ti C5 C1 102.24(9)
Cl1 Ti C5 C1 15.77(11)
C2 Ti C5 C1 -37.15(9)
C19 Ti C5 C1 -131.87(19)
C17 Ti C5 C1 -179.22(10)
C18 Ti C5 C1 161.21(10)
C5 C1 C6 C7 -152.38(16)
C2 C1 C6 C7 25.8(2)
Ti C1 C6 C7 116.43(14)
C1 C6 C7 C8 -123.32(18)
C1 C6 C7 C11 57.2(2)
C11 C7 C8 N1 0.6(2)
C6 C7 C8 N1 -178.97(15)
C7 C8 N1 C10 -0.8(2)
C7 C8 N1 C9 -177.08(18)
C8 N1 C10 C15 -177.99(18)
C9 N1 C10 C15 -1.6(3)
C8 N1 C10 C11 0.67(19)
C9 N1 C10 C11 177.01(17)
N1 C10 C11 C12 -179.33(15)
C15 C10 C11 C12 -0.6(2)
N1 C10 C11 C7 -0.32(18)
C15 C10 C11 C7 178.46(16)
C8 C7 C11 C12 178.66(18)
C6 C7 C11 C12 -1.8(3)
C8 C7 C11 C10 -0.15(18)
C6 C7 C11 C10 179.39(15)
C10 C11 C12 C13 -0.3(2)
C7 C11 C12 C13 -178.94(18)
C11 C12 C13 O1 -179.47(17)
C11 C12 C13 C14 0.9(3)
C12 C13 O1 C16 1.4(3)
C14 C13 O1 C16 -178.95(18)
C12 C13 C14 C15 -0.8(3)
O1 C13 C14 C15 179.54(18)
C13 C14 C15 C10 0.0(3)
N1 C10 C15 C14 179.17(18)
C11 C10 C15 C14 0.7(3)
C3 Ti C17 C18 139.27(11)
C20 Ti C17 C18 77.41(12)
C4 Ti C17 C18 171.35(11)
C21 Ti C17 C18 114.04(16)
Cl2 Ti C17 C18 -84.10(11)
Cl1 Ti C17 C18 4.09(14)
C2 Ti C17 C18 138.99(11)
C19 Ti C17 C18 36.50(10)
C5 Ti C17 C18 -158.82(10)
C1 Ti C17 C18 -159.58(10)
C3 Ti C17 C21 25.23(12)
C20 Ti C17 C21 -36.63(11)
C4 Ti C17 C21 57.31(12)
Cl2 Ti C17 C21 161.86(11)
Cl1 Ti C17 C21 -109.95(11)
C2 Ti C17 C21 24.95(16)
C19 Ti C17 C21 -77.55(12)
C18 Ti C17 C21 -114.04(16)
C5 Ti C17 C21 87.13(12)
C1 Ti C17 C21 86.37(15)
C3 Ti C17 C22 -97.44(18)
C20 Ti C17 C22 -159.3(2)
C4 Ti C17 C22 -65.36(18)
C21 Ti C17 C22 -122.7(2)
Cl2 Ti C17 C22 39.19(17)
Cl1 Ti C17 C22 127.38(16)
C2 Ti C17 C22 -97.7(2)
C19 Ti C17 C22 159.8(2)
C18 Ti C17 C22 123.3(2)
C5 Ti C17 C22 -35.54(19)
C1 Ti C17 C22 -36.3(2)
C21 C17 C18 C19 -0.01(19)
C22 C17 C18 C19 175.92(17)
Ti C17 C18 C19 -64.07(12)
C21 C17 C18 Ti 64.06(12)
C22 C17 C18 Ti -120.01(18)
C3 Ti C18 C19 59.53(13)
C20 Ti C18 C19 36.53(11)
C4 Ti C18 C19 105.89(12)
C21 Ti C18 C19 78.27(12)
Cl2 Ti C18 C19 -151.78(11)
Cl1 Ti C18 C19 -60.06(10)
C2 Ti C18 C19 12.2(2)
C17 Ti C18 C19 116.74(16)
C5 Ti C18 C19 150.25(11)
C1 Ti C18 C19 -146.0(3)
C3 Ti C18 C17 -57.21(14)
C20 Ti C18 C17 -80.21(12)
C4 Ti C18 C17 -10.85(14)
C21 Ti C18 C17 -38.47(12)
Cl2 Ti C18 C17 91.48(11)
Cl1 Ti C18 C17 -176.80(11)
C2 Ti C18 C17 -104.51(17)
C19 Ti C18 C17 -116.74(16)
C5 Ti C18 C17 33.52(16)
C1 Ti C18 C17 97.3(3)
C17 C18 C19 C20 2.1(2)
Ti C18 C19 C20 -62.04(12)
C17 C18 C19 Ti 64.18(12)
C3 Ti C19 C20 -20.28(13)
C4 Ti C19 C20 15.86(15)
C21 Ti C19 C20 38.82(12)
Cl2 Ti C19 C20 147.58(11)
Cl1 Ti C19 C20 -124.81(12)
C2 Ti C19 C20 -56.92(13)
C17 Ti C19 C20 80.56(13)
C18 Ti C19 C20 117.38(16)
C5 Ti C19 C20 26.1(3)
C1 Ti C19 C20 -77.81(18)
C3 Ti C19 C18 -137.65(10)
C20 Ti C19 C18 -117.38(16)
C4 Ti C19 C18 -101.52(12)
C21 Ti C19 C18 -78.55(12)
Cl2 Ti C19 C18 30.21(11)
Cl1 Ti C19 C18 117.82(10)
C2 Ti C19 C18 -174.30(10)
C17 Ti C19 C18 -36.81(10)
C5 Ti C19 C18 -91.3(2)
C1 Ti C19 C18 164.81(12)
C18 C19 C20 C21 -3.4(2)
Ti C19 C20 C21 -67.40(12)
C18 C19 C20 Ti 63.98(12)
C3 Ti C20 C19 160.76(12)
C4 Ti C20 C19 -167.60(11)
C21 Ti C20 C19 -113.41(17)
Cl2 Ti C20 C19 -48.55(15)
Cl1 Ti C20 C19 54.08(11)
C2 Ti C20 C19 134.40(11)
C17 Ti C20 C19 -76.86(12)
C18 Ti C20 C19 -36.12(10)
C5 Ti C20 C19 -170.12(10)
C1 Ti C20 C19 144.57(10)
C3 Ti C20 C21 -85.83(12)
C4 Ti C20 C21 -54.19(12)
Cl2 Ti C20 C21 64.86(14)
Cl1 Ti C20 C21 167.49(11)
C2 Ti C20 C21 -112.18(12)
C19 Ti C20 C21 113.41(17)
C17 Ti C20 C21 36.55(11)
C18 Ti C20 C21 77.29(12)
C5 Ti C20 C21 -56.71(14)
C1 Ti C20 C21 -102.02(13)
C19 C20 C21 C17 3.4(2)
Ti C20 C21 C17 -64.89(13)
C19 C20 C21 Ti 68.33(12)
C18 C17 C21 C20 -2.1(2)
C22 C17 C21 C20 -178.03(17)
Ti C17 C21 C20 63.18(12)
C18 C17 C21 Ti -65.29(12)
C22 C17 C21 Ti 118.80(18)
C3 Ti C21 C20 86.89(12)
C4 Ti C21 C20 123.23(12)
Cl2 Ti C21 C20 -137.55(10)
Cl1 Ti C21 C20 -16.70(14)
C2 Ti C21 C20 78.01(12)
C19 Ti C21 C20 -38.33(11)
C17 Ti C21 C20 -117.24(16)
C18 Ti C21 C20 -79.27(12)
C5 Ti C21 C20 137.71(11)
C1 Ti C21 C20 111.35(12)
C3 Ti C21 C17 -155.88(12)
C20 Ti C21 C17 117.24(16)
C4 Ti C21 C17 -119.53(12)
Cl2 Ti C21 C17 -20.31(12)
Cl1 Ti C21 C17 100.54(12)
C2 Ti C21 C17 -164.75(10)
C19 Ti C21 C17 78.90(11)
C18 Ti C21 C17 37.96(10)
C5 Ti C21 C17 -105.06(11)
C1 Ti C21 C17 -131.42(10)
C18 C17 C22 C23 -61.5(3)
C21 C17 C22 C23 113.6(2)
Ti C17 C22 C23 -155.14(15)
C17 C22 C23 C24 119.2(2)
C17 C22 C23 C27 -60.4(3)
C27 C23 C24 N2 -0.3(2)
C22 C23 C24 N2 -179.93(18)
C23 C24 N2 C26 0.8(2)
C23 C24 N2 C25 -178.7(2)
C24 N2 C26 C31 179.9(2)
C25 N2 C26 C31 -0.7(3)
C24 N2 C26 C27 -0.9(2)
C25 N2 C26 C27 178.53(19)
N2 C26 C27 C28 -178.49(17)
C31 C26 C27 C28 0.9(3)
N2 C26 C27 C23 0.7(2)
C31 C26 C27 C23 -179.95(17)
C24 C23 C27 C28 178.8(2)
C22 C23 C27 C28 -1.6(3)
C24 C23 C27 C26 -0.2(2)
C22 C23 C27 C26 179.39(17)
C26 C27 C28 C29 -0.9(3)
C23 C27 C28 C29 -179.84(19)
C27 C28 C29 O2 -179.63(17)
C27 C28 C29 C30 -0.1(3)
C28 C29 O2 C32 -176.80(19)
C30 C29 O2 C32 3.6(3)
C28 C29 C30 C31 1.1(3)
O2 C29 C30 C31 -179.38(19)
C29 C30 C31 C26 -1.1(3)
N2 C26 C31 C30 179.32(19)
C27 C26 C31 C30 0.1(3)
